data_4346503
loop_
_publ_author_name
'Ojeda-Amador, Ana I'
'Mart\'inez-Mart\'inez, Antonio J'
'Kennedy, Alan R.'
'O'Hara, Charles T'

_publ_section_title
;
 Synthetic and Structural Studies of Mixed Sodium
 Bis(trimethylsilyl)amide/Sodium Halide Aggregates in the Presence of
 \h(2)-N,N-, \h(3)-N,N,N/N,O,N-, and \h(4)-N,N,N,N-Donor Ligands.
;
_journal_issue 20
_journal_name_full 'Inorganic chemistry'
_journal_page_first 9833
_journal_page_last 9844
_journal_paper_doi 10.1021/acs.inorgchem.5b01584
_journal_volume 54
_journal_year 2015
_chemical_formula_moiety 'C42 H120 Cl1 N9 Na6 Si10'
_chemical_formula_sum 'C42 H120 Cl N9 Na6 Si10'
_chemical_formula_weight 1205.76
_space_group_crystal_system monoclinic
_space_group_IT_number 4
_space_group_name_Hall 'P 2yb'
_space_group_name_H-M_alt 'P 1 21 1'
_atom_sites_solution_hydrogens geom
_atom_sites_solution_primary direc
_audit_creation_method SHELXL-2013
_cell_angle_alpha 90
_cell_angle_beta 110.097(2)
_cell_angle_gamma 90
_cell_formula_units_Z 2
_cell_length_a 13.7203(3)
_cell_length_b 20.5494(3)
_cell_length_c 14.5519(2)
_cell_measurement_reflns_used 23951
_cell_measurement_temperature 123(2)
_cell_measurement_theta_max 30.1566
_cell_measurement_theta_min 3.0156
_cell_volume 3853.01(12)
_computing_cell_refinement
;
CrysAlisPro, Oxford Diffraction Ltd.,
Version 1.171.34.40 (release 27-08-2010 CrysAlis171 .NET)
(compiled Aug 27 2010,11:50:40)
;
_computing_data_collection
;
CrysAlisPro, Oxford Diffraction Ltd.,
Version 1.171.34.40 (release 27-08-2010 CrysAlis171 .NET)
(compiled Aug 27 2010,11:50:40)
;
_computing_data_reduction
;
CrysAlisPro, Oxford Diffraction Ltd.,
Version 1.171.34.40 (release 27-08-2010 CrysAlis171 .NET)
(compiled Aug 27 2010,11:50:40)
;
_computing_publication_material 'SHELXL-2013 '
_computing_structure_refinement 'SHELXL-2013 (Sheldrick, 2013)'
_diffrn_ambient_temperature 123(2)
_diffrn_measured_fraction_theta_full 0.998
_diffrn_measured_fraction_theta_max 0.998
_diffrn_measurement_device_type 'Oxford Diffraction Xcalibur, E'
_diffrn_measurement_method 'omega scans'
_diffrn_radiation_type MoK\a
_diffrn_radiation_wavelength 0.71073
_diffrn_reflns_av_R_equivalents 0.0281
_diffrn_reflns_av_unetI/netI 0.0377
_diffrn_reflns_Laue_measured_fraction_full 0.998
_diffrn_reflns_Laue_measured_fraction_max 0.998
_diffrn_reflns_limit_h_max 18
_diffrn_reflns_limit_h_min -18
_diffrn_reflns_limit_k_max 27
_diffrn_reflns_limit_k_min -27
_diffrn_reflns_limit_l_max 18
_diffrn_reflns_limit_l_min -19
_diffrn_reflns_number 47741
_diffrn_reflns_point_group_measured_fraction_full 0.986
_diffrn_reflns_point_group_measured_fraction_max 0.981
_diffrn_reflns_theta_full 25.242
_diffrn_reflns_theta_max 27.876
_diffrn_reflns_theta_min 3.022
_exptl_absorpt_coefficient_mu 0.270
_exptl_absorpt_correction_T_max 1.00000
_exptl_absorpt_correction_T_min 0.92630
_exptl_absorpt_correction_type multi-scan
_exptl_absorpt_process_details
;
CrysAlisPro, Oxford Diffraction Ltd.,
Version 1.171.34.40 (release 27-08-2010 CrysAlis171 .NET)
(compiled Aug 27 2010,11:50:40)
Empirical absorption correction using spherical harmonics,
 implemented in SCALE3 ABSPACK scaling algorithm.
;
_exptl_crystal_colour colourless
_exptl_crystal_density_diffrn 1.039
_exptl_crystal_description block
_exptl_crystal_F_000 1316
_exptl_crystal_size_max 0.36
_exptl_crystal_size_mid 0.28
_exptl_crystal_size_min 0.26
_refine_diff_density_max 0.281
_refine_diff_density_min -0.174
_refine_diff_density_rms 0.040
_refine_ls_abs_structure_details
;
 Flack x determined using 7091 quotients [(I+)-(I-)]/[(I+)+(I-)]
 (Parsons and Flack (2004), Acta Cryst. A60, s61).
;
_refine_ls_abs_structure_Flack 0.00(2)
_refine_ls_extinction_method none
_refine_ls_goodness_of_fit_ref 1.023
_refine_ls_hydrogen_treatment constr
_refine_ls_matrix_type full
_refine_ls_number_parameters 649
_refine_ls_number_reflns 18023
_refine_ls_number_restraints 1
_refine_ls_restrained_S_all 1.023
_refine_ls_R_factor_all 0.0389
_refine_ls_R_factor_gt 0.0319
_refine_ls_shift/su_max 0.001
_refine_ls_shift/su_mean 0.000
_refine_ls_structure_factor_coef Fsqd
_refine_ls_weighting_details 'w=1/[\s^2^(Fo^2^)+(0.0408P)^2^+0.1068P] where P=(Fo^2^+2Fc^2^)/3'
_refine_ls_weighting_scheme calc
_refine_ls_wR_factor_gt 0.0726
_refine_ls_wR_factor_ref 0.0761
_reflns_Friedel_coverage 0.911
_reflns_Friedel_fraction_full 0.973
_reflns_Friedel_fraction_max 0.962
_reflns_number_gt 16195
_reflns_number_total 18023
_reflns_threshold_expression 'I > 2\s(I)'
_cod_data_source_file ic5b01584_si_002.cif
_cod_data_source_block amao131
_cod_original_sg_symbol_H-M 'P 21'
_cod_original_formula_sum 'C42 H120 Cl1 N9 Na6 Si10'
_cod_database_code 4346503
_shelx_space_group_comment
;
The symmetry employed for this shelxl refinement is uniquely defined
by the following loop, which should always be used as a source of
symmetry information in preference to the above space-group names.
They are only intended as comments.
;
_shelxl_version_number 2013-4

loop_
_space_group_symop_operation_xyz
'x, y, z'
'-x, y+1/2, -z'

loop_
_atom_site_label
_atom_site_type_symbol
_atom_site_fract_x
_atom_site_fract_y
_atom_site_fract_z
_atom_site_U_iso_or_equiv
_atom_site_adp_type
_atom_site_occupancy
_atom_site_site_symmetry_order
_atom_site_calc_flag
_atom_site_refinement_flags_posn
_atom_site_refinement_flags_adp
Cl1 Cl 0.24120(5) 0.83911(3) 0.28368(5) 0.02967(15) Uani 1 1 d . .
N1 N 0.30206(16) 0.28803(10) 0.16629(14) 0.0198(4) Uani 1 1 d . .
C1 C 0.3404(2) 0.23916(12) 0.24480(17) 0.0239(5) Uani 1 1 d . .
H1A H 0.3682 0.2014 0.2195 0.029 Uiso 1 1 calc R U
H1B H 0.2816 0.2237 0.2637 0.029 Uiso 1 1 calc R U
Na1 Na 0.28481(7) 0.39264(4) 0.24077(6) 0.0197(2) Uani 1 1 d . .
Si02 Si 0.24946(5) 0.60033(3) 0.38306(5) 0.02149(14) Uani 1 1 d . .
N2 N 0.39289(16) 0.32456(10) 0.37469(14) 0.0247(5) Uani 1 1 d . .
C2 C 0.4244(2) 0.26567(12) 0.33471(18) 0.0256(5) Uani 1 1 d . .
H2A H 0.4439 0.2316 0.3859 0.031 Uiso 1 1 calc R U
H2B H 0.4867 0.2757 0.3176 0.031 Uiso 1 1 calc R U
Na2 Na 0.27377(8) 0.71496(5) 0.22059(7) 0.0284(2) Uani 1 1 d . .
Si03 Si 0.50558(6) 0.99291(3) 0.23713(5) 0.02354(15) Uani 1 1 d . .
C3 C 0.1985(2) 0.26977(12) 0.09890(18) 0.0261(6) Uani 1 1 d . .
H3A H 0.1962 0.2222 0.0880 0.031 Uiso 1 1 calc R U
H3B H 0.1859 0.2914 0.0350 0.031 Uiso 1 1 calc R U
Na3 Na 0.13699(8) 0.74779(5) 0.36430(8) 0.0285(2) Uani 1 1 d . .
N3 N 0.10651(17) 0.35920(10) 0.15219(17) 0.0270(5) Uani 1 1 d . .
Si04 Si 0.50066(5) 0.71627(3) 0.19054(5) 0.02165(14) Uani 1 1 d . .
C4 C 0.1132(2) 0.28868(12) 0.1379(2) 0.0259(6) Uani 1 1 d . .
H4A H 0.0459 0.2732 0.0917 0.031 Uiso 1 1 calc R U
H4B H 0.1255 0.2664 0.2012 0.031 Uiso 1 1 calc R U
Na4 Na 0.12465(9) 0.90650(5) 0.37863(8) 0.0310(2) Uani 1 1 d . .
N4 N 0.37347(19) 0.41887(12) 0.12864(16) 0.0311(5) Uani 1 1 d . .
Si05 Si 0.31501(5) 1.00170(3) 0.05899(5) 0.02180(14) Uani 1 1 d . .
C5 C 0.3755(2) 0.29746(13) 0.11433(19) 0.0288(6) Uani 1 1 d . .
H5A H 0.3654 0.2624 0.0653 0.035 Uiso 1 1 calc R U
H5B H 0.4471 0.2938 0.1616 0.035 Uiso 1 1 calc R U
Na5 Na 0.27269(9) 0.97441(5) 0.26708(8) 0.0294(2) Uani 1 1 d . .
N5 N 0.17602(16) 0.65081(9) 0.29444(14) 0.0199(4) Uani 1 1 d . .
Si06 Si 0.31608(5) 0.73009(3) 0.00612(5) 0.02184(14) Uani 1 1 d . .
C6 C 0.3630(2) 0.36283(14) 0.0631(2) 0.0323(6) Uani 1 1 d . .
H6A H 0.4157 0.3665 0.0310 0.039 Uiso 1 1 calc R U
H6B H 0.2937 0.3645 0.0113 0.039 Uiso 1 1 calc R U
Na6 Na 0.36596(9) 0.85492(5) 0.16558(8) 0.0292(2) Uani 1 1 d . .
N6 N 0.05955(17) 0.81983(10) 0.44613(16) 0.0273(5) Uani 1 1 d . .
Si07 Si 0.05102(6) 1.04617(3) 0.26479(5) 0.02355(15) Uani 1 1 d . .
C7 C 0.3176(2) 0.30964(16) 0.4216(2) 0.0374(7) Uani 1 1 d . .
H7A H 0.2549 0.2914 0.3733 0.056 Uiso 1 1 calc R U
H7B H 0.2999 0.3495 0.4493 0.056 Uiso 1 1 calc R U
H7C H 0.3474 0.2779 0.4741 0.056 Uiso 1 1 calc R U
N7 N 0.16017(17) 1.01450(10) 0.34679(14) 0.0215(4) Uani 1 1 d . .
Si08 Si 0.22959(6) 1.04802(3) 0.45569(5) 0.02788(16) Uani 1 1 d . .
C8 C 0.4852(2) 0.35448(16) 0.4460(2) 0.0388(7) Uani 1 1 d . .
H8A H 0.5368 0.3631 0.4149 0.058 Uiso 1 1 calc R U
H8B H 0.5146 0.3249 0.5015 0.058 Uiso 1 1 calc R U
H8C H 0.4656 0.3955 0.4694 0.058 Uiso 1 1 calc R U
N8 N 0.38267(16) 0.97079(10) 0.17077(15) 0.0230(4) Uani 1 1 d . .
Si09 Si 0.06577(6) 0.62856(3) 0.20431(5) 0.02472(15) Uani 1 1 d . .
C9 C 0.0678(2) 0.39224(14) 0.0567(2) 0.0363(7) Uani 1 1 d . .
H9A H 0.1185 0.3874 0.0233 0.054 Uiso 1 1 calc R U
H9B H 0.0576 0.4386 0.0665 0.054 Uiso 1 1 calc R U
H9C H 0.0016 0.3728 0.0166 0.054 Uiso 1 1 calc R U
N9 N 0.37947(16) 0.74262(10) 0.12667(14) 0.0211(4) Uani 1 1 d . .
Si0A Si 0.12286(7) 0.80896(4) 0.56695(6) 0.03192(18) Uani 1 1 d . .
Si0B Si -0.07104(7) 0.82373(4) 0.39174(7) 0.03638(19) Uani 1 1 d . .
C11 C 0.3394(3) 0.47845(15) 0.0718(2) 0.0415(7) Uani 1 1 d . .
H11A H 0.3817 0.4858 0.0305 0.062 Uiso 1 1 calc R U
H11B H 0.3472 0.5154 0.1164 0.062 Uiso 1 1 calc R U
H11C H 0.2663 0.4741 0.0304 0.062 Uiso 1 1 calc R U
C10 C 0.0357(2) 0.37175(15) 0.2059(2) 0.0366(7) Uani 1 1 d . .
H10A H 0.0275 0.4188 0.2115 0.055 Uiso 1 1 calc R U
H10B H 0.0643 0.3527 0.2715 0.055 Uiso 1 1 calc R U
H10C H -0.0320 0.3521 0.1708 0.055 Uiso 1 1 calc R U
C12 C 0.4804(3) 0.42651(17) 0.1941(2) 0.0456(8) Uani 1 1 d . .
H12A H 0.5263 0.4294 0.1555 0.068 Uiso 1 1 calc R U
H12B H 0.5002 0.3889 0.2381 0.068 Uiso 1 1 calc R U
H12C H 0.4864 0.4663 0.2328 0.068 Uiso 1 1 calc R U
C13 C 0.0912(3) 0.58466(15) 0.1015(2) 0.0429(8) Uani 1 1 d . .
H13A H 0.0253 0.5766 0.0485 0.064 Uiso 1 1 calc R U
H13B H 0.1255 0.5431 0.1254 0.064 Uiso 1 1 calc R U
H13C H 0.1361 0.6114 0.0769 0.064 Uiso 1 1 calc R U
C15 C -0.0241(2) 0.57523(16) 0.2431(2) 0.0411(7) Uani 1 1 d . .
H15A H -0.0857 0.5653 0.1862 0.062 Uiso 1 1 calc R U
H15B H -0.0452 0.5979 0.2925 0.062 Uiso 1 1 calc R U
H15C H 0.0115 0.5347 0.2707 0.062 Uiso 1 1 calc R U
C14 C -0.0120(2) 0.70321(15) 0.1478(2) 0.0412(7) Uani 1 1 d . .
H14A H 0.0341 0.7359 0.1356 0.062 Uiso 1 1 calc R U
H14B H -0.0446 0.7211 0.1927 0.062 Uiso 1 1 calc R U
H14C H -0.0658 0.6914 0.0859 0.062 Uiso 1 1 calc R U
C16 C 0.2745(2) 0.51794(13) 0.3366(2) 0.0315(6) Uani 1 1 d . .
H16A H 0.2088 0.4944 0.3090 0.047 Uiso 1 1 calc R U
H16B H 0.3219 0.4929 0.3909 0.047 Uiso 1 1 calc R U
H16C H 0.3058 0.5240 0.2859 0.047 Uiso 1 1 calc R U
C17 C 0.1918(2) 0.58175(15) 0.4799(2) 0.0362(7) Uani 1 1 d . .
H17A H 0.1245 0.5602 0.4500 0.054 Uiso 1 1 calc R U
H17B H 0.1821 0.6223 0.5111 0.054 Uiso 1 1 calc R U
H17C H 0.2386 0.5530 0.5293 0.054 Uiso 1 1 calc R U
C19 C -0.1368(3) 0.7426(2) 0.3814(3) 0.0642(12) Uani 1 1 d . .
H19A H -0.2096 0.7467 0.3392 0.096 Uiso 1 1 calc R U
H19B H -0.1332 0.7279 0.4465 0.096 Uiso 1 1 calc R U
H19C H -0.1019 0.7109 0.3530 0.096 Uiso 1 1 calc R U
C18 C 0.3807(2) 0.63717(16) 0.4465(2) 0.0356(7) Uani 1 1 d . .
H18A H 0.4177 0.6415 0.3999 0.053 Uiso 1 1 calc R U
H18B H 0.4206 0.6090 0.5007 0.053 Uiso 1 1 calc R U
H18C H 0.3725 0.6802 0.4720 0.053 Uiso 1 1 calc R U
C20 C -0.1366(3) 0.8801(2) 0.4543(3) 0.0673(12) Uani 1 1 d . .
H20A H -0.1042 0.9232 0.4615 0.101 Uiso 1 1 calc R U
H20B H -0.1293 0.8627 0.5191 0.101 Uiso 1 1 calc R U
H20C H -0.2104 0.8837 0.4150 0.101 Uiso 1 1 calc R U
C21 C -0.1068(3) 0.85536(16) 0.2626(2) 0.0455(8) Uani 1 1 d . .
H21A H -0.0680 0.8313 0.2282 0.068 Uiso 1 1 calc R U
H21B H -0.0895 0.9017 0.2642 0.068 Uiso 1 1 calc R U
H21C H -0.1814 0.8495 0.2283 0.068 Uiso 1 1 calc R U
C22 C 0.0634(3) 0.74678(16) 0.6264(2) 0.0484(9) Uani 1 1 d . .
H22A H -0.0055 0.7615 0.6233 0.073 Uiso 1 1 calc R U
H22B H 0.1077 0.7412 0.6950 0.073 Uiso 1 1 calc R U
H22C H 0.0572 0.7052 0.5920 0.073 Uiso 1 1 calc R U
C23 C 0.1371(3) 0.88508(17) 0.6428(3) 0.0558(10) Uani 1 1 d . .
H23A H 0.1808 0.9164 0.6241 0.084 Uiso 1 1 calc R U
H23B H 0.1695 0.8742 0.7122 0.084 Uiso 1 1 calc R U
H23C H 0.0685 0.9042 0.6314 0.084 Uiso 1 1 calc R U
C24 C 0.2585(3) 0.77997(19) 0.5870(2) 0.0507(9) Uani 1 1 d . .
H24A H 0.2560 0.7363 0.5591 0.076 Uiso 1 1 calc R U
H24B H 0.2979 0.7785 0.6573 0.076 Uiso 1 1 calc R U
H24C H 0.2924 0.8099 0.5551 0.076 Uiso 1 1 calc R U
C25 C 0.0136(3) 0.99577(15) 0.14982(19) 0.0376(7) Uani 1 1 d . .
H25A H -0.0539 1.0104 0.1047 0.056 Uiso 1 1 calc R U
H25B H 0.0089 0.9499 0.1662 0.056 Uiso 1 1 calc R U
H25C H 0.0661 1.0008 0.1187 0.056 Uiso 1 1 calc R U
C26 C -0.0651(2) 1.04698(16) 0.3054(2) 0.0388(7) Uani 1 1 d . .
H26A H -0.1261 1.0620 0.2515 0.058 Uiso 1 1 calc R U
H26B H -0.0520 1.0764 0.3614 0.058 Uiso 1 1 calc R U
H26C H -0.0778 1.0029 0.3246 0.058 Uiso 1 1 calc R U
C27 C 0.0642(3) 1.13214(14) 0.2266(2) 0.0384(7) Uani 1 1 d . .
H27A H 0.1252 1.1355 0.2064 0.058 Uiso 1 1 calc R U
H27B H 0.0723 1.1616 0.2817 0.058 Uiso 1 1 calc R U
H27C H 0.0020 1.1442 0.1716 0.058 Uiso 1 1 calc R U
C28 C 0.3317(3) 0.98879(17) 0.5276(2) 0.0441(8) Uani 1 1 d . .
H28A H 0.2983 0.9499 0.5422 0.066 Uiso 1 1 calc R U
H28B H 0.3750 1.0092 0.5890 0.066 Uiso 1 1 calc R U
H28C H 0.3751 0.9764 0.4892 0.066 Uiso 1 1 calc R U
C29 C 0.1520(3) 1.06930(19) 0.5356(2) 0.0537(10) Uani 1 1 d . .
H29A H 0.1031 1.1043 0.5049 0.081 Uiso 1 1 calc R U
H29B H 0.1989 1.0838 0.5997 0.081 Uiso 1 1 calc R U
H29C H 0.1134 1.0309 0.5439 0.081 Uiso 1 1 calc R U
C30 C 0.3030(3) 1.12344(19) 0.4451(3) 0.0679(13) Uani 1 1 d . .
H30A H 0.3454 1.1141 0.4045 0.102 Uiso 1 1 calc R U
H30B H 0.3481 1.1371 0.5104 0.102 Uiso 1 1 calc R U
H30C H 0.2538 1.1583 0.4149 0.102 Uiso 1 1 calc R U
C31 C 0.2075(2) 0.94432(16) -0.0070(2) 0.0431(8) Uani 1 1 d . .
H31A H 0.1591 0.9661 -0.0645 0.065 Uiso 1 1 calc R U
H31B H 0.1707 0.9310 0.0369 0.065 Uiso 1 1 calc R U
H31C H 0.2366 0.9058 -0.0278 0.065 Uiso 1 1 calc R U
C32 C 0.2522(2) 1.08218(14) 0.0641(2) 0.0409(7) Uani 1 1 d . .
H32A H 0.2105 1.0958 -0.0023 0.061 Uiso 1 1 calc R U
H32B H 0.3060 1.1148 0.0936 0.061 Uiso 1 1 calc R U
H32C H 0.2074 1.0779 0.1037 0.061 Uiso 1 1 calc R U
C33 C 0.3914(2) 1.01452(19) -0.0239(2) 0.0441(8) Uani 1 1 d . .
H33A H 0.4271 0.9741 -0.0288 0.066 Uiso 1 1 calc R U
H33B H 0.4427 1.0490 0.0027 0.066 Uiso 1 1 calc R U
H33C H 0.3445 1.0272 -0.0890 0.066 Uiso 1 1 calc R U
C34 C 0.5358(3) 0.96557(16) 0.3673(2) 0.0434(8) Uani 1 1 d . .
H34A H 0.5164 0.9198 0.3682 0.065 Uiso 1 1 calc R U
H34B H 0.4966 0.9921 0.3984 0.065 Uiso 1 1 calc R U
H34C H 0.6103 0.9706 0.4031 0.065 Uiso 1 1 calc R U
C35 C 0.5320(3) 1.08290(14) 0.2436(2) 0.0428(8) Uani 1 1 d . .
H35A H 0.5167 1.1001 0.1773 0.064 Uiso 1 1 calc R U
H35B H 0.6051 1.0908 0.2821 0.064 Uiso 1 1 calc R U
H35C H 0.4879 1.1047 0.2748 0.064 Uiso 1 1 calc R U
C36 C 0.6068(2) 0.95350(19) 0.1957(2) 0.0467(8) Uani 1 1 d . .
H36A H 0.5966 0.9062 0.1924 0.070 Uiso 1 1 calc R U
H36B H 0.6760 0.9637 0.2422 0.070 Uiso 1 1 calc R U
H36C H 0.6008 0.9700 0.1308 0.070 Uiso 1 1 calc R U
C37 C 0.1742(2) 0.74845(14) -0.0240(2) 0.0329(6) Uani 1 1 d . .
H37A H 0.1396 0.7486 -0.0952 0.049 Uiso 1 1 calc R U
H37B H 0.1663 0.7912 0.0025 0.049 Uiso 1 1 calc R U
H37C H 0.1427 0.7151 0.0050 0.049 Uiso 1 1 calc R U
C38 C 0.3226(3) 0.64481(15) -0.0378(2) 0.0414(8) Uani 1 1 d . .
H38A H 0.2829 0.6421 -0.1080 0.062 Uiso 1 1 calc R U
H38B H 0.2931 0.6147 -0.0022 0.062 Uiso 1 1 calc R U
H38C H 0.3951 0.6332 -0.0262 0.062 Uiso 1 1 calc R U
C39 C 0.3617(2) 0.78397(18) -0.0755(2) 0.0422(8) Uani 1 1 d . .
H39A H 0.4322 0.7714 -0.0707 0.063 Uiso 1 1 calc R U
H39B H 0.3617 0.8294 -0.0549 0.063 Uiso 1 1 calc R U
H39C H 0.3150 0.7792 -0.1433 0.063 Uiso 1 1 calc R U
C40 C 0.5488(2) 0.76090(16) 0.3102(2) 0.0390(7) Uani 1 1 d . .
H40A H 0.5594 0.8069 0.2983 0.059 Uiso 1 1 calc R U
H40B H 0.6147 0.7418 0.3518 0.059 Uiso 1 1 calc R U
H40C H 0.4975 0.7573 0.3430 0.059 Uiso 1 1 calc R U
C41 C 0.5077(2) 0.62713(14) 0.2221(2) 0.0368(7) Uani 1 1 d . .
H41A H 0.4941 0.6013 0.1624 0.055 Uiso 1 1 calc R U
H41B H 0.4557 0.6169 0.2522 0.055 Uiso 1 1 calc R U
H41C H 0.5770 0.6168 0.2681 0.055 Uiso 1 1 calc R U
C42 C 0.5991(2) 0.72852(17) 0.1290(2) 0.0383(7) Uani 1 1 d . .
H42A H 0.5771 0.7051 0.0665 0.057 Uiso 1 1 calc R U
H42B H 0.6666 0.7119 0.1712 0.057 Uiso 1 1 calc R U
H42C H 0.6051 0.7750 0.1170 0.057 Uiso 1 1 calc R U

loop_
_atom_site_aniso_label
_atom_site_aniso_U_11
_atom_site_aniso_U_22
_atom_site_aniso_U_33
_atom_site_aniso_U_23
_atom_site_aniso_U_13
_atom_site_aniso_U_12
Cl1 0.0420(4) 0.0156(3) 0.0446(4) -0.0018(2) 0.0318(3) -0.0009(3)
N1 0.0212(10) 0.0172(10) 0.0209(10) -0.0016(8) 0.0070(8) 0.0019(8)
C1 0.0252(13) 0.0162(11) 0.0271(12) -0.0016(10) 0.0048(10) 0.0021(10)
Na1 0.0223(5) 0.0156(5) 0.0224(5) -0.0011(4) 0.0093(4) 0.0001(4)
Si02 0.0264(4) 0.0179(3) 0.0211(3) 0.0005(3) 0.0093(3) 0.0017(3)
N2 0.0288(11) 0.0234(11) 0.0194(10) -0.0025(8) 0.0051(9) 0.0006(9)
C2 0.0237(13) 0.0201(12) 0.0281(13) 0.0017(10) 0.0026(10) 0.0027(10)
Na2 0.0360(6) 0.0208(5) 0.0374(6) -0.0011(4) 0.0240(5) -0.0023(4)
Si03 0.0261(4) 0.0232(4) 0.0229(3) 0.0022(3) 0.0104(3) -0.0018(3)
C3 0.0291(14) 0.0193(12) 0.0239(12) -0.0051(10) 0.0015(10) -0.0005(10)
Na3 0.0368(6) 0.0175(5) 0.0387(6) -0.0037(4) 0.0228(5) 0.0001(4)
N3 0.0212(11) 0.0187(11) 0.0401(13) 0.0025(9) 0.0089(10) 0.0011(9)
Si04 0.0225(3) 0.0248(4) 0.0189(3) -0.0010(3) 0.0086(3) 0.0021(3)
C4 0.0196(12) 0.0184(12) 0.0335(14) 0.0019(10) 0.0011(10) -0.0035(10)
Na4 0.0428(7) 0.0154(5) 0.0470(6) 0.0023(4) 0.0310(5) -0.0008(4)
N4 0.0409(14) 0.0277(12) 0.0312(12) 0.0023(9) 0.0208(10) -0.0036(10)
Si05 0.0221(3) 0.0188(3) 0.0264(3) -0.0028(3) 0.0107(3) -0.0014(3)
C5 0.0332(15) 0.0295(14) 0.0285(13) -0.0055(11) 0.0167(12) 0.0064(12)
Na5 0.0379(6) 0.0223(5) 0.0389(6) -0.0005(4) 0.0274(5) 0.0008(5)
N5 0.0248(11) 0.0129(9) 0.0233(10) -0.0005(7) 0.0099(8) -0.0001(8)
Si06 0.0211(3) 0.0224(3) 0.0222(3) 0.0000(3) 0.0076(3) 0.0022(3)
C6 0.0373(16) 0.0375(16) 0.0292(14) -0.0003(11) 0.0203(12) 0.0022(13)
Na6 0.0384(6) 0.0168(5) 0.0397(6) -0.0034(4) 0.0226(5) -0.0016(4)
N6 0.0350(13) 0.0171(10) 0.0409(12) 0.0014(9) 0.0275(10) 0.0000(9)
Si07 0.0299(4) 0.0165(3) 0.0285(3) 0.0031(3) 0.0154(3) 0.0019(3)
C7 0.0405(17) 0.0464(18) 0.0271(14) 0.0003(13) 0.0139(12) 0.0001(14)
N7 0.0295(11) 0.0147(10) 0.0251(10) 0.0011(8) 0.0158(9) 0.0023(8)
Si08 0.0383(4) 0.0172(3) 0.0282(4) 0.0008(3) 0.0115(3) 0.0001(3)
C8 0.0424(17) 0.0395(17) 0.0288(14) -0.0101(12) 0.0050(13) -0.0085(14)
N8 0.0260(11) 0.0208(10) 0.0272(11) -0.0004(8) 0.0157(9) -0.0021(9)
Si09 0.0286(4) 0.0182(3) 0.0244(3) -0.0020(3) 0.0055(3) -0.0019(3)
C9 0.0273(15) 0.0282(15) 0.0491(17) 0.0142(13) 0.0077(13) 0.0057(12)
N9 0.0216(10) 0.0199(10) 0.0245(10) -0.0022(8) 0.0114(8) 0.0010(8)
Si0A 0.0442(5) 0.0239(4) 0.0382(4) -0.0007(3) 0.0276(4) -0.0037(3)
Si0B 0.0325(4) 0.0295(4) 0.0571(5) 0.0136(4) 0.0282(4) 0.0046(3)
C11 0.053(2) 0.0332(16) 0.0489(18) 0.0071(13) 0.0315(16) -0.0030(14)
C10 0.0273(15) 0.0356(16) 0.0477(17) -0.0053(13) 0.0137(13) 0.0024(12)
C12 0.050(2) 0.047(2) 0.0417(17) 0.0059(15) 0.0182(15) -0.0158(16)
C13 0.059(2) 0.0360(17) 0.0312(15) -0.0127(13) 0.0120(14) -0.0005(15)
C15 0.0349(16) 0.0365(16) 0.0484(18) -0.0017(14) 0.0097(14) -0.0141(14)
C14 0.0416(18) 0.0338(16) 0.0380(16) 0.0033(13) 0.0005(13) 0.0053(14)
C16 0.0375(16) 0.0241(13) 0.0317(14) 0.0009(11) 0.0103(12) 0.0069(12)
C17 0.0432(17) 0.0375(16) 0.0308(14) 0.0074(12) 0.0165(13) 0.0019(14)
C19 0.043(2) 0.057(2) 0.083(3) 0.026(2) 0.0089(19) -0.0183(18)
C18 0.0296(15) 0.0427(17) 0.0316(14) -0.0018(12) 0.0066(12) 0.0010(13)
C20 0.062(3) 0.081(3) 0.083(3) 0.029(2) 0.055(2) 0.035(2)
C21 0.0443(19) 0.0336(17) 0.061(2) 0.0090(15) 0.0211(16) 0.0078(15)
C22 0.072(2) 0.0361(18) 0.0489(19) 0.0093(15) 0.0361(17) -0.0070(17)
C23 0.091(3) 0.0387(19) 0.055(2) -0.0153(16) 0.048(2) -0.0193(19)
C24 0.044(2) 0.065(2) 0.0451(19) -0.0003(17) 0.0165(15) 0.0052(17)
C25 0.0501(19) 0.0352(16) 0.0279(14) 0.0019(12) 0.0139(13) -0.0036(14)
C26 0.0320(15) 0.0381(16) 0.0527(18) -0.0012(14) 0.0226(14) 0.0012(13)
C27 0.0470(18) 0.0232(14) 0.0504(18) 0.0104(13) 0.0236(15) 0.0078(13)
C28 0.0431(18) 0.050(2) 0.0388(16) 0.0083(14) 0.0132(14) 0.0129(15)
C29 0.071(2) 0.055(2) 0.0377(17) -0.0101(15) 0.0211(17) 0.0241(19)
C30 0.078(3) 0.045(2) 0.058(2) 0.0101(18) -0.006(2) -0.033(2)
C31 0.0367(17) 0.0340(17) 0.0502(19) -0.0091(14) 0.0044(14) -0.0076(14)
C32 0.0420(18) 0.0279(15) 0.0481(18) -0.0048(13) 0.0094(14) 0.0062(13)
C33 0.0416(18) 0.064(2) 0.0308(15) 0.0079(15) 0.0181(13) 0.0002(16)
C34 0.061(2) 0.0414(18) 0.0270(15) 0.0016(13) 0.0140(14) -0.0097(16)
C35 0.0377(17) 0.0287(16) 0.0511(18) 0.0045(13) 0.0013(14) -0.0105(13)
C36 0.0310(17) 0.067(2) 0.0433(18) 0.0002(16) 0.0137(14) 0.0094(16)
C37 0.0226(14) 0.0305(15) 0.0435(16) 0.0031(12) 0.0086(12) 0.0030(12)
C38 0.0477(19) 0.0368(17) 0.0320(15) -0.0101(12) 0.0041(13) 0.0115(14)
C39 0.0367(17) 0.059(2) 0.0335(15) 0.0123(14) 0.0156(13) 0.0000(15)
C40 0.0381(17) 0.0477(19) 0.0285(14) -0.0097(13) 0.0079(12) -0.0005(14)
C41 0.0470(18) 0.0308(15) 0.0335(15) 0.0049(12) 0.0148(13) 0.0092(14)
C42 0.0260(15) 0.054(2) 0.0376(15) 0.0037(14) 0.0148(12) 0.0033(14)

loop_
_atom_type_symbol
_atom_type_description
_atom_type_scat_dispersion_real
_atom_type_scat_dispersion_imag
_atom_type_scat_source
C C 0.0033 0.0016 'International Tables Vol C Tables 4.2.6.8 and 6.1.1.4'
H H 0.0000 0.0000 'International Tables Vol C Tables 4.2.6.8 and 6.1.1.4'
Na Na 0.0362 0.0249 'International Tables Vol C Tables 4.2.6.8 and 6.1.1.4'
Si Si 0.0817 0.0704 'International Tables Vol C Tables 4.2.6.8 and 6.1.1.4'
Cl Cl 0.1484 0.1585 'International Tables Vol C Tables 4.2.6.8 and 6.1.1.4'
N N 0.0061 0.0033 'International Tables Vol C Tables 4.2.6.8 and 6.1.1.4'

loop_
_geom_angle_atom_site_label_1
_geom_angle_atom_site_label_2
_geom_angle_atom_site_label_3
_geom_angle
Na2 Cl1 Na4 142.39(4)
Na2 Cl1 Na6 72.99(3)
Na4 Cl1 Na6 143.78(4)
Na2 Cl1 Na5 145.02(4)
Na4 Cl1 Na5 71.82(3)
Na6 Cl1 Na5 72.20(3)
Na2 Cl1 Na3 72.16(3)
Na4 Cl1 Na3 70.79(3)
Na6 Cl1 Na3 145.14(4)
Na5 Cl1 Na3 142.59(4)
C5 N1 C3 111.6(2)
C5 N1 C1 111.4(2)
C3 N1 C1 110.37(19)
C5 N1 Na1 107.43(15)
C3 N1 Na1 107.45(14)
C1 N1 Na1 108.47(14)
N1 C1 C2 112.7(2)
N1 C1 H1A 109.0
C2 C1 H1A 109.0
N1 C1 H1B 109.0
C2 C1 H1B 109.0
H1A C1 H1B 107.8
N4 Na1 N3 110.70(9)
N4 Na1 N2 111.06(9)
N3 Na1 N2 118.94(8)
N4 Na1 N1 75.47(8)
N3 Na1 N1 75.61(7)
N2 Na1 N1 74.14(7)
N4 Na1 C16 104.01(9)
N3 Na1 C16 107.03(8)
N2 Na1 C16 103.70(8)
N1 Na1 C16 177.26(8)
N4 Na1 C7 138.94(9)
N3 Na1 C7 97.06(8)
N2 Na1 C7 28.18(8)
N1 Na1 C7 83.27(8)
C16 Na1 C7 95.58(9)
N4 Na1 C12 27.69(8)
N3 Na1 C12 137.91(9)
N2 Na1 C12 88.23(9)
N1 Na1 C12 82.91(9)
C16 Na1 C12 95.40(9)
C7 Na1 C12 116.04(9)
N5 Si02 C17 113.75(12)
N5 Si02 C18 110.30(12)
C17 Si02 C18 107.06(13)
N5 Si02 C16 114.13(11)
C17 Si02 C16 105.11(13)
C18 Si02 C16 105.92(13)
N5 Si02 Na3 41.44(7)
C17 Si02 Na3 86.80(10)
C18 Si02 Na3 90.71(10)
C16 Si02 Na3 155.18(9)
N5 Si02 Na2 39.44(7)
C17 Si02 Na2 145.29(10)
C18 Si02 Na2 76.01(10)
C16 Si02 Na2 107.12(9)
Na3 Si02 Na2 58.49(3)
C7 N2 C8 109.6(2)
C7 N2 C2 111.4(2)
C8 N2 C2 109.0(2)
C7 N2 Na1 99.29(16)
C8 N2 Na1 117.64(17)
C2 N2 Na1 109.64(14)
N2 C2 C1 113.4(2)
N2 C2 H2A 108.9
C1 C2 H2A 108.9
N2 C2 H2B 108.9
C1 C2 H2B 108.9
H2A C2 H2B 107.7
N9 Na2 N5 160.04(8)
N9 Na2 Cl1 99.68(6)
N5 Na2 Cl1 100.27(6)
N9 Na2 Si04 29.51(5)
N5 Na2 Si04 140.29(6)
Cl1 Na2 Si04 107.53(4)
N9 Na2 Si09 140.40(6)
N5 Na2 Si09 29.32(5)
Cl1 Na2 Si09 106.40(4)
Si04 Na2 Si09 146.06(4)
N9 Na2 Na3 154.24(7)
N5 Na2 Na3 45.72(5)
Cl1 Na2 Na3 54.57(3)
Si04 Na2 Na3 147.86(4)
Si09 Na2 Na3 59.54(3)
N9 Na2 Na6 45.75(5)
N5 Na2 Na6 154.19(6)
Cl1 Na2 Na6 53.94(3)
Si04 Na2 Na6 60.56(3)
Si09 Na2 Na6 146.47(4)
Na3 Na2 Na6 108.51(4)
N9 Na2 Si06 27.76(5)
N5 Na2 Si06 140.27(6)
Cl1 Na2 Si06 108.45(3)
Si04 Na2 Si06 53.54(2)
Si09 Na2 Si06 113.70(3)
Na3 Na2 Si06 151.13(4)
Na6 Na2 Si06 60.08(3)
N9 Na2 Si02 141.47(6)
N5 Na2 Si02 26.80(5)
Cl1 Na2 Si02 109.59(3)
Si04 Na2 Si02 114.67(4)
Si09 Na2 Si02 52.71(2)
Na3 Na2 Si02 59.78(3)
Na6 Na2 Si02 152.62(4)
Si06 Na2 Si02 141.92(4)
N8 Si03 C36 113.77(13)
N8 Si03 C34 109.04(13)
C36 Si03 C34 105.25(16)
N8 Si03 C35 115.47(13)
C36 Si03 C35 106.80(17)
C34 Si03 C35 105.74(15)
N8 Si03 Na6 41.47(8)
C36 Si03 Na6 86.72(12)
C34 Si03 Na6 88.01(10)
C35 Si03 Na6 156.86(10)
N8 Si03 Na5 40.98(7)
C36 Si03 Na5 145.76(12)
C34 Si03 Na5 74.25(12)
C35 Si03 Na5 106.13(12)
Na6 Si03 Na5 59.08(3)
N1 C3 C4 112.2(2)
N1 C3 H3A 109.2
C4 C3 H3A 109.2
N1 C3 H3B 109.2
C4 C3 H3B 109.2
H3A C3 H3B 107.9
N6 Na3 N5 160.70(9)
N6 Na3 Cl1 99.84(6)
N5 Na3 Cl1 99.05(6)
N6 Na3 Si0A 29.65(6)
N5 Na3 Si0A 142.96(6)
Cl1 Na3 Si0A 108.18(4)
N6 Na3 Na4 45.87(5)
N5 Na3 Na4 152.22(6)
Cl1 Na3 Na4 54.12(3)
Si0A Na3 Na4 62.60(3)
N6 Na3 Si09 138.27(7)
N5 Na3 Si09 29.50(5)
Cl1 Na3 Si09 105.58(3)
Si0A Na3 Si09 146.00(4)
Na4 Na3 Si09 141.03(4)
N6 Na3 Na2 153.02(7)
N5 Na3 Na2 45.80(5)
Cl1 Na3 Na2 53.28(3)
Si0A Na3 Na2 150.01(4)
Na4 Na3 Na2 107.14(4)
Si09 Na3 Na2 59.87(3)
N6 Na3 Si02 142.54(6)
N5 Na3 Si02 28.05(5)
Cl1 Na3 Si02 110.22(4)
Si0A Na3 Si02 116.10(4)
Na4 Na3 Si02 157.30(4)
Si09 Na3 Si02 53.39(2)
Na2 Na3 Si02 61.74(3)
N6 Na3 Si0B 27.48(6)
N5 Na3 Si0B 139.18(7)
Cl1 Na3 Si0B 107.90(4)
Si0A Na3 Si0B 53.48(3)
Na4 Na3 Si0B 58.06(3)
Si09 Na3 Si0B 111.62(4)
Na2 Na3 Si0B 147.84(4)
Si02 Na3 Si0B 141.65(4)
C10 N3 C4 109.5(2)
C10 N3 C9 109.4(2)
C4 N3 C9 109.9(2)
C10 N3 Na1 113.39(17)
C4 N3 Na1 104.59(15)
C9 N3 Na1 109.87(16)
N9 Si04 C40 108.65(12)
N9 Si04 C42 115.32(12)
C40 Si04 C42 107.21(14)
N9 Si04 C41 113.83(13)
C40 Si04 C41 106.08(14)
C42 Si04 C41 105.17(15)
N9 Si04 Na2 43.86(7)
C40 Si04 Na2 85.88(10)
C42 Si04 Na2 159.05(10)
C41 Si04 Na2 86.06(10)
N9 Si04 Na6 42.76(7)
C40 Si04 Na6 71.93(10)
C42 Si04 Na6 107.17(11)
C41 Si04 Na6 146.60(10)
Na2 Si04 Na6 60.59(3)
N3 C4 C3 113.6(2)
N3 C4 H4A 108.9
C3 C4 H4A 108.9
N3 C4 H4B 108.9
C3 C4 H4B 108.9
H4A C4 H4B 107.7
N7 Na4 N6 158.49(8)
N7 Na4 Cl1 100.17(6)
N6 Na4 Cl1 101.18(6)
N7 Na4 Si0B 137.66(7)
N6 Na4 Si0B 30.31(6)
Cl1 Na4 Si0B 113.16(4)
N7 Na4 Si08 29.69(5)
N6 Na4 Si08 135.72(7)
Cl1 Na4 Si08 110.43(4)
Si0B Na4 Si08 136.35(4)
N7 Na4 Na3 155.23(7)
N6 Na4 Na3 46.25(6)
Cl1 Na4 Na3 55.09(3)
Si0B Na4 Na3 62.80(3)
Si08 Na4 Na3 151.82(5)
N7 Na4 Si07 29.24(5)
N6 Na4 Si07 140.76(7)
Cl1 Na4 Si07 108.06(4)
Si0B Na4 Si07 111.71(4)
Si08 Na4 Si07 54.55(2)
Na3 Na4 Si07 148.10(4)
N7 Na4 Na5 45.78(5)
N6 Na4 Na5 155.22(7)
Cl1 Na4 Na5 54.45(3)
Si0B Na4 Na5 155.56(5)
Si08 Na4 Na5 61.40(3)
Na3 Na4 Na5 109.54(4)
Si07 Na4 Na5 61.34(3)
N7 Na4 Si0A 140.70(6)
N6 Na4 Si0A 27.01(6)
Cl1 Na4 Si0A 105.57(4)
Si0B Na4 Si0A 53.67(3)
Si08 Na4 Si0A 111.85(4)
Na3 Na4 Si0A 58.64(3)
Si07 Na4 Si0A 146.36(4)
Na5 Na4 Si0A 144.91(5)
C12 N4 C11 109.5(2)
C12 N4 C6 111.1(2)
C11 N4 C6 110.4(2)
C12 N4 Na1 102.15(17)
C11 N4 Na1 115.66(18)
C6 N4 Na1 107.72(16)
N8 Si05 C33 115.37(13)
N8 Si05 C31 109.31(13)
C33 Si05 C31 105.99(16)
N8 Si05 C32 113.54(12)
C33 Si05 C32 105.54(16)
C31 Si05 C32 106.47(14)
N8 Si05 Na5 43.23(7)
C33 Si05 Na5 157.66(11)
C31 Si05 Na5 90.42(11)
C32 Si05 Na5 83.47(11)
N8 Si05 Na6 42.33(7)
C33 Si05 Na6 110.57(12)
C31 Si05 Na6 70.94(11)
C32 Si05 Na6 143.06(11)
Na5 Si05 Na6 60.02(3)
N1 C5 C6 112.9(2)
N1 C5 H5A 109.0
C6 C5 H5A 109.0
N1 C5 H5B 109.0
C6 C5 H5B 109.0
H5A C5 H5B 107.8
N7 Na5 N8 161.04(8)
N7 Na5 Cl1 98.91(6)
N8 Na5 Cl1 99.49(6)
N7 Na5 Na4 45.23(5)
N8 Na5 Na4 153.15(7)
Cl1 Na5 Na4 53.73(3)
N7 Na5 Si05 137.18(6)
N8 Na5 Si05 29.10(5)
Cl1 Na5 Si05 108.82(4)
Na4 Na5 Si05 147.85(4)
N7 Na5 Na6 152.09(7)
N8 Na5 Na6 45.71(6)
Cl1 Na5 Na6 53.81(3)
Na4 Na5 Na6 107.44(4)
Si05 Na5 Na6 60.47(3)
N7 Na5 Si08 28.14(5)
N8 Na5 Si08 144.86(7)
Cl1 Na5 Si08 107.28(3)
Na4 Na5 Si08 58.64(3)
Si05 Na5 Si08 143.50(4)
Na6 Na5 Si08 153.43(4)
N7 Na5 Si07 27.98(5)
N8 Na5 Si07 139.30(7)
Cl1 Na5 Si07 105.45(4)
Na4 Na5 Si07 59.07(3)
Si05 Na5 Si07 110.92(4)
Na6 Na5 Si07 143.06(4)
Si08 Na5 Si07 53.09(2)
N7 Na5 Si03 145.42(7)
N8 Na5 Si03 27.70(5)
Cl1 Na5 Si03 107.38(4)
Na4 Na5 Si03 150.88(4)
Si05 Na5 Si03 52.86(2)
Na6 Na5 Si03 60.29(3)
Si08 Na5 Si03 119.51(4)
Si07 Na5 Si03 146.79(4)
Si09 N5 Si02 124.46(12)
Si09 N5 Na3 106.57(10)
Si02 N5 Na3 110.51(10)
Si09 N5 Na2 106.98(10)
Si02 N5 Na2 113.76(11)
Na3 N5 Na2 88.48(7)
N9 Si06 C38 115.36(12)
N9 Si06 C37 109.51(12)
C38 Si06 C37 105.91(14)
N9 Si06 C39 113.68(13)
C38 Si06 C39 105.64(16)
C37 Si06 C39 106.08(14)
N9 Si06 Na6 42.08(7)
C38 Si06 Na6 157.39(10)
C37 Si06 Na6 87.52(10)
C39 Si06 Na6 87.34(11)
N9 Si06 Na2 41.00(7)
C38 Si06 Na2 105.77(11)
C37 Si06 Na2 75.00(9)
C39 Si06 Na2 146.84(11)
Na6 Si06 Na2 59.50(3)
N4 C6 C5 113.9(2)
N4 C6 H6A 108.8
C5 C6 H6A 108.8
N4 C6 H6B 108.8
C5 C6 H6B 108.8
H6A C6 H6B 107.7
N8 Na6 N9 162.05(8)
N8 Na6 Cl1 99.59(6)
N9 Na6 Cl1 98.33(6)
N8 Na6 Na5 45.63(5)
N9 Na6 Na5 152.19(7)
Cl1 Na6 Na5 53.99(3)
N8 Na6 Si04 143.22(7)
N9 Na6 Si04 28.60(5)
Cl1 Na6 Si04 105.25(3)
Na5 Na6 Si04 149.23(4)
N8 Na6 Na2 152.63(7)
N9 Na6 Na2 45.26(5)
Cl1 Na6 Na2 53.07(3)
Na5 Na6 Na2 107.00(4)
Si04 Na6 Na2 58.85(3)
N8 Na6 Si05 28.52(5)
N9 Na6 Si05 140.98(6)
Cl1 Na6 Si05 108.10(4)
Na5 Na6 Si05 59.50(3)
Si04 Na6 Si05 146.65(4)
Na2 Na6 Si05 147.93(4)
N8 Na6 Si06 140.80(7)
N9 Na6 Si06 28.16(5)
Cl1 Na6 Si06 107.99(4)
Na5 Na6 Si06 147.88(4)
Si04 Na6 Si06 53.15(2)
Na2 Na6 Si06 60.42(3)
Si05 Na6 Si06 113.93(4)
N8 Na6 Si03 27.95(5)
N9 Na6 Si03 142.97(7)
Cl1 Na6 Si03 107.84(3)
Na5 Na6 Si03 60.63(3)
Si04 Na6 Si03 116.57(4)
Na2 Na6 Si03 150.20(4)
Si05 Na6 Si03 52.69(2)
Si06 Na6 Si03 144.17(4)
Si0A N6 Si0B 125.20(13)
Si0A N6 Na4 113.69(12)
Si0B N6 Na4 105.16(11)
Si0A N6 Na3 106.38(11)
Si0B N6 Na3 112.33(12)
Na4 N6 Na3 87.88(8)
N7 Si07 C27 114.74(13)
N7 Si07 C26 114.97(12)
C27 Si07 C26 105.24(14)
N7 Si07 C25 108.68(12)
C27 Si07 C25 106.18(14)
C26 Si07 C25 106.39(14)
N7 Si07 Na4 42.77(7)
C27 Si07 Na4 157.47(11)
C26 Si07 Na4 89.78(10)
C25 Si07 Na4 84.86(10)
N7 Si07 Na5 41.19(7)
C27 Si07 Na5 103.65(10)
C26 Si07 Na5 149.33(10)
C25 Si07 Na5 74.81(11)
Na4 Si07 Na5 59.60(3)
N2 C7 Na1 52.54(13)
N2 C7 H7A 109.5
Na1 C7 H7A 76.1
N2 C7 H7B 109.5
Na1 C7 H7B 84.4
H7A C7 H7B 109.5
N2 C7 H7C 109.5
Na1 C7 H7C 161.2
H7A C7 H7C 109.5
H7B C7 H7C 109.5
Si08 N7 Si07 125.57(12)
Si08 N7 Na4 106.74(10)
Si07 N7 Na4 107.99(11)
Si08 N7 Na5 110.37(11)
Si07 N7 Na5 110.83(10)
Na4 N7 Na5 88.99(8)
N7 Si08 C29 114.76(15)
N7 Si08 C28 109.30(13)
C29 Si08 C28 106.18(15)
N7 Si08 C30 113.80(14)
C29 Si08 C30 107.0(2)
C28 Si08 C30 105.13(18)
N7 Si08 Na4 43.58(7)
C29 Si08 Na4 98.22(13)
C28 Si08 Na4 76.77(12)
C30 Si08 Na4 152.77(15)
N7 Si08 Na5 41.50(7)
C29 Si08 Na5 155.09(13)
C28 Si08 Na5 81.76(11)
C30 Si08 Na5 93.11(15)
Na4 Si08 Na5 59.96(3)
N2 C8 H8A 109.5
N2 C8 H8B 109.5
H8A C8 H8B 109.5
N2 C8 H8C 109.5
H8A C8 H8C 109.5
H8B C8 H8C 109.5
Si03 N8 Si05 123.82(13)
Si03 N8 Na5 111.32(11)
Si05 N8 Na5 107.66(10)
Si03 N8 Na6 110.58(11)
Si05 N8 Na6 109.14(11)
Na5 N8 Na6 88.65(8)
N5 Si09 C15 115.50(12)
N5 Si09 C13 112.72(13)
C15 Si09 C13 106.26(15)
N5 Si09 C14 109.84(12)
C15 Si09 C14 105.91(15)
C13 Si09 C14 105.97(15)
N5 Si09 Na3 43.93(7)
C15 Si09 Na3 106.77(11)
C13 Si09 Na3 146.09(11)
C14 Si09 Na3 71.87(10)
N5 Si09 Na2 43.70(7)
C15 Si09 Na2 159.17(10)
C13 Si09 Na2 85.58(11)
C14 Si09 Na2 86.53(11)
Na3 Si09 Na2 60.60(3)
N3 C9 H9A 109.5
N3 C9 H9B 109.5
H9A C9 H9B 109.5
N3 C9 H9C 109.5
H9A C9 H9C 109.5
H9B C9 H9C 109.5
Si06 N9 Si04 125.47(12)
Si06 N9 Na2 111.24(10)
Si04 N9 Na2 106.63(10)
Si06 N9 Na6 109.76(10)
Si04 N9 Na6 108.63(10)
Na2 N9 Na6 88.99(7)
N6 Si0A C22 114.86(15)
N6 Si0A C24 109.37(13)
C22 Si0A C24 106.04(17)
N6 Si0A C23 114.38(15)
C22 Si0A C23 105.60(15)
C24 Si0A C23 105.91(18)
N6 Si0A Na3 43.97(8)
C22 Si0A Na3 108.86(11)
C24 Si0A Na3 69.88(11)
C23 Si0A Na3 145.07(11)
N6 Si0A Na4 39.30(8)
C22 Si0A Na4 153.63(13)
C24 Si0A Na4 91.78(12)
C23 Si0A Na4 87.40(11)
Na3 Si0A Na4 58.76(3)
N6 Si0B C19 113.43(15)
N6 Si0B C20 114.06(17)
C19 Si0B C20 106.8(2)
N6 Si0B C21 110.66(13)
C19 Si0B C21 105.82(17)
C20 Si0B C21 105.44(16)
N6 Si0B Na4 44.53(8)
C19 Si0B Na4 147.88(15)
C20 Si0B Na4 104.43(15)
C21 Si0B Na4 72.39(11)
N6 Si0B Na3 40.18(8)
C19 Si0B Na3 88.99(14)
C20 Si0B Na3 154.24(15)
C21 Si0B Na3 89.00(11)
Na4 Si0B Na3 59.13(3)
N4 C11 H11A 109.5
N4 C11 H11B 109.5
H11A C11 H11B 109.5
N4 C11 H11C 109.5
H11A C11 H11C 109.5
H11B C11 H11C 109.5
N3 C10 H10A 109.5
N3 C10 H10B 109.5
H10A C10 H10B 109.5
N3 C10 H10C 109.5
H10A C10 H10C 109.5
H10B C10 H10C 109.5
N4 C12 Na1 50.16(13)
N4 C12 H12A 109.5
Na1 C12 H12A 157.8
N4 C12 H12B 109.5
Na1 C12 H12B 75.2
H12A C12 H12B 109.5
N4 C12 H12C 109.5
Na1 C12 H12C 88.3
H12A C12 H12C 109.5
H12B C12 H12C 109.5
Si09 C13 H13A 109.5
Si09 C13 H13B 109.5
H13A C13 H13B 109.5
Si09 C13 H13C 109.5
H13A C13 H13C 109.5
H13B C13 H13C 109.5
Si09 C15 H15A 109.5
Si09 C15 H15B 109.5
H15A C15 H15B 109.5
Si09 C15 H15C 109.5
H15A C15 H15C 109.5
H15B C15 H15C 109.5
Si09 C14 H14A 109.5
Si09 C14 H14B 109.5
H14A C14 H14B 109.5
Si09 C14 H14C 109.5
H14A C14 H14C 109.5
H14B C14 H14C 109.5
Si02 C16 Na1 171.70(14)
Si02 C16 H16A 109.5
Na1 C16 H16A 64.0
Si02 C16 H16B 109.5
Na1 C16 H16B 78.2
H16A C16 H16B 109.5
Si02 C16 H16C 109.5
Na1 C16 H16C 69.6
H16A C16 H16C 109.5
H16B C16 H16C 109.5
Si02 C17 H17A 109.5
Si02 C17 H17B 109.5
H17A C17 H17B 109.5
Si02 C17 H17C 109.5
H17A C17 H17C 109.5
H17B C17 H17C 109.5
Si0B C19 H19A 109.5
Si0B C19 H19B 109.5
H19A C19 H19B 109.5
Si0B C19 H19C 109.5
H19A C19 H19C 109.5
H19B C19 H19C 109.5
Si02 C18 H18A 109.5
Si02 C18 H18B 109.5
H18A C18 H18B 109.5
Si02 C18 H18C 109.5
H18A C18 H18C 109.5
H18B C18 H18C 109.5
Si0B C20 H20A 109.5
Si0B C20 H20B 109.5
H20A C20 H20B 109.5
Si0B C20 H20C 109.5
H20A C20 H20C 109.5
H20B C20 H20C 109.5
Si0B C21 H21A 109.5
Si0B C21 H21B 109.5
H21A C21 H21B 109.5
Si0B C21 H21C 109.5
H21A C21 H21C 109.5
H21B C21 H21C 109.5
Si0A C22 H22A 109.5
Si0A C22 H22B 109.5
H22A C22 H22B 109.5
Si0A C22 H22C 109.5
H22A C22 H22C 109.5
H22B C22 H22C 109.5
Si0A C23 H23A 109.5
Si0A C23 H23B 109.5
H23A C23 H23B 109.5
Si0A C23 H23C 109.5
H23A C23 H23C 109.5
H23B C23 H23C 109.5
Si0A C24 H24A 109.5
Si0A C24 H24B 109.5
H24A C24 H24B 109.5
Si0A C24 H24C 109.5
H24A C24 H24C 109.5
H24B C24 H24C 109.5
Si07 C25 H25A 109.5
Si07 C25 H25B 109.5
H25A C25 H25B 109.5
Si07 C25 H25C 109.5
H25A C25 H25C 109.5
H25B C25 H25C 109.5
Si07 C26 H26A 109.5
Si07 C26 H26B 109.5
H26A C26 H26B 109.5
Si07 C26 H26C 109.5
H26A C26 H26C 109.5
H26B C26 H26C 109.5
Si07 C27 H27A 109.5
Si07 C27 H27B 109.5
H27A C27 H27B 109.5
Si07 C27 H27C 109.5
H27A C27 H27C 109.5
H27B C27 H27C 109.5
Si08 C28 H28A 109.5
Si08 C28 H28B 109.5
H28A C28 H28B 109.5
Si08 C28 H28C 109.5
H28A C28 H28C 109.5
H28B C28 H28C 109.5
Si08 C29 H29A 109.5
Si08 C29 H29B 109.5
H29A C29 H29B 109.5
Si08 C29 H29C 109.5
H29A C29 H29C 109.5
H29B C29 H29C 109.5
Si08 C30 H30A 109.5
Si08 C30 H30B 109.5
H30A C30 H30B 109.5
Si08 C30 H30C 109.5
H30A C30 H30C 109.5
H30B C30 H30C 109.5
Si05 C31 H31A 109.5
Si05 C31 H31B 109.5
H31A C31 H31B 109.5
Si05 C31 H31C 109.5
H31A C31 H31C 109.5
H31B C31 H31C 109.5
Si05 C32 H32A 109.5
Si05 C32 H32B 109.5
H32A C32 H32B 109.5
Si05 C32 H32C 109.5
H32A C32 H32C 109.5
H32B C32 H32C 109.5
Si05 C33 H33A 109.5
Si05 C33 H33B 109.5
H33A C33 H33B 109.5
Si05 C33 H33C 109.5
H33A C33 H33C 109.5
H33B C33 H33C 109.5
Si03 C34 H34A 109.5
Si03 C34 H34B 109.5
H34A C34 H34B 109.5
Si03 C34 H34C 109.5
H34A C34 H34C 109.5
H34B C34 H34C 109.5
Si03 C35 H35A 109.5
Si03 C35 H35B 109.5
H35A C35 H35B 109.5
Si03 C35 H35C 109.5
H35A C35 H35C 109.5
H35B C35 H35C 109.5
Si03 C36 H36A 109.5
Si03 C36 H36B 109.5
H36A C36 H36B 109.5
Si03 C36 H36C 109.5
H36A C36 H36C 109.5
H36B C36 H36C 109.5
Si06 C37 H37A 109.5
Si06 C37 H37B 109.5
H37A C37 H37B 109.5
Si06 C37 H37C 109.5
H37A C37 H37C 109.5
H37B C37 H37C 109.5
Si06 C38 H38A 109.5
Si06 C38 H38B 109.5
H38A C38 H38B 109.5
Si06 C38 H38C 109.5
H38A C38 H38C 109.5
H38B C38 H38C 109.5
Si06 C39 H39A 109.5
Si06 C39 H39B 109.5
H39A C39 H39B 109.5
Si06 C39 H39C 109.5
H39A C39 H39C 109.5
H39B C39 H39C 109.5
Si04 C40 H40A 109.5
Si04 C40 H40B 109.5
H40A C40 H40B 109.5
Si04 C40 H40C 109.5
H40A C40 H40C 109.5
H40B C40 H40C 109.5
Si04 C41 H41A 109.5
Si04 C41 H41B 109.5
H41A C41 H41B 109.5
Si04 C41 H41C 109.5
H41A C41 H41C 109.5
H41B C41 H41C 109.5
Si04 C42 H42A 109.5
Si04 C42 H42B 109.5
H42A C42 H42B 109.5
Si04 C42 H42C 109.5
H42A C42 H42C 109.5
H42B C42 H42C 109.5

loop_
_geom_bond_atom_site_label_1
_geom_bond_atom_site_label_2
_geom_bond_distance
Cl1 Na2 2.7988(12)
Cl1 Na4 2.8112(12)
Cl1 Na6 2.8302(12)
Cl1 Na5 2.8366(12)
Cl1 Na3 2.8452(12)
N1 C5 1.466(3)
N1 C3 1.471(3)
N1 C1 1.476(3)
N1 Na1 2.455(2)
C1 C2 1.517(3)
C1 H1A 0.9900
C1 H1B 0.9900
Na1 N4 2.408(2)
Na1 N3 2.439(2)
Na1 N2 2.443(2)
Na1 C16 2.955(3)
Na1 C7 3.037(3)
Na1 C12 3.065(3)
Si02 N5 1.692(2)
Si02 C17 1.878(3)
Si02 C18 1.878(3)
Si02 C16 1.897(3)
Si02 Na3 3.3689(12)
Si02 Na2 3.4340(12)
N2 C7 1.453(4)
N2 C8 1.468(3)
N2 C2 1.471(3)
C2 H2A 0.9900
C2 H2B 0.9900
Na2 N9 2.378(2)
Na2 N5 2.384(2)
Na2 Si04 3.2891(13)
Na2 Si09 3.2996(13)
Na2 Na3 3.3239(14)
Na2 Na6 3.3478(14)
Na2 Si06 3.3791(12)
Si03 N8 1.692(2)
Si03 C36 1.878(3)
Si03 C34 1.880(3)
Si03 C35 1.880(3)
Si03 Na6 3.3800(12)
Si03 Na5 3.3914(13)
C3 C4 1.515(4)
C3 H3A 0.9900
C3 H3B 0.9900
Na3 N6 2.368(2)
Na3 N5 2.380(2)
Na3 Si0A 3.2721(12)
Na3 Na4 3.2762(14)
Na3 Si09 3.2886(12)
Na3 Si0B 3.3947(13)
N3 C10 1.464(4)
N3 C4 1.471(3)
N3 C9 1.472(3)
Si04 N9 1.691(2)
Si04 C40 1.876(3)
Si04 C42 1.877(3)
Si04 C41 1.883(3)
Si04 Na6 3.3471(12)
C4 H4A 0.9900
C4 H4B 0.9900
Na4 N7 2.352(2)
Na4 N6 2.353(2)
Na4 Si0B 3.2389(13)
Na4 Si08 3.2676(13)
Na4 Si07 3.2942(12)
Na4 Na5 3.3125(14)
Na4 Si0A 3.4021(12)
N4 C12 1.457(4)
N4 C11 1.462(4)
N4 C6 1.470(4)
Si05 N8 1.695(2)
Si05 C33 1.868(3)
Si05 C31 1.874(3)
Si05 C32 1.878(3)
Si05 Na5 3.3211(12)
Si05 Na6 3.3537(12)
C5 C6 1.517(4)
C5 H5A 0.9900
C5 H5B 0.9900
Na5 N7 2.374(2)
Na5 N8 2.387(2)
Na5 Na6 3.3387(14)
Na5 Si08 3.3595(12)
Na5 Si07 3.3699(13)
N5 Si09 1.689(2)
Si06 N9 1.689(2)
Si06 C38 1.878(3)
Si06 C37 1.881(3)
Si06 C39 1.881(3)
Si06 Na6 3.3678(12)
C6 H6A 0.9900
C6 H6B 0.9900
Na6 N8 2.391(2)
Na6 N9 2.398(2)
N6 Si0A 1.687(2)
N6 Si0B 1.694(2)
Si07 N7 1.692(2)
Si07 C27 1.880(3)
Si07 C26 1.880(3)
Si07 C25 1.883(3)
C7 H7A 0.9800
C7 H7B 0.9800
C7 H7C 0.9800
N7 Si08 1.690(2)
Si08 C29 1.878(3)
Si08 C28 1.880(3)
Si08 C30 1.884(3)
C8 H8A 0.9800
C8 H8B 0.9800
C8 H8C 0.9800
Si09 C15 1.876(3)
Si09 C13 1.880(3)
Si09 C14 1.888(3)
C9 H9A 0.9800
C9 H9B 0.9800
C9 H9C 0.9800
Si0A C22 1.879(3)
Si0A C24 1.879(4)
Si0A C23 1.885(3)
Si0B C19 1.876(4)
Si0B C20 1.882(4)
Si0B C21 1.887(3)
C11 H11A 0.9800
C11 H11B 0.9800
C11 H11C 0.9800
C10 H10A 0.9800
C10 H10B 0.9800
C10 H10C 0.9800
C12 H12A 0.9800
C12 H12B 0.9800
C12 H12C 0.9800
C13 H13A 0.9800
C13 H13B 0.9800
C13 H13C 0.9800
C15 H15A 0.9800
C15 H15B 0.9800
C15 H15C 0.9800
C14 H14A 0.9800
C14 H14B 0.9800
C14 H14C 0.9800
C16 H16A 0.9800
C16 H16B 0.9800
C16 H16C 0.9800
C17 H17A 0.9800
C17 H17B 0.9800
C17 H17C 0.9800
C19 H19A 0.9800
C19 H19B 0.9800
C19 H19C 0.9800
C18 H18A 0.9800
C18 H18B 0.9800
C18 H18C 0.9800
C20 H20A 0.9800
C20 H20B 0.9800
C20 H20C 0.9800
C21 H21A 0.9800
C21 H21B 0.9800
C21 H21C 0.9800
C22 H22A 0.9800
C22 H22B 0.9800
C22 H22C 0.9800
C23 H23A 0.9800
C23 H23B 0.9800
C23 H23C 0.9800
C24 H24A 0.9800
C24 H24B 0.9800
C24 H24C 0.9800
C25 H25A 0.9800
C25 H25B 0.9800
C25 H25C 0.9800
C26 H26A 0.9800
C26 H26B 0.9800
C26 H26C 0.9800
C27 H27A 0.9800
C27 H27B 0.9800
C27 H27C 0.9800
C28 H28A 0.9800
C28 H28B 0.9800
C28 H28C 0.9800
C29 H29A 0.9800
C29 H29B 0.9800
C29 H29C 0.9800
C30 H30A 0.9800
C30 H30B 0.9800
C30 H30C 0.9800
C31 H31A 0.9800
C31 H31B 0.9800
C31 H31C 0.9800
C32 H32A 0.9800
C32 H32B 0.9800
C32 H32C 0.9800
C33 H33A 0.9800
C33 H33B 0.9800
C33 H33C 0.9800
C34 H34A 0.9800
C34 H34B 0.9800
C34 H34C 0.9800
C35 H35A 0.9800
C35 H35B 0.9800
C35 H35C 0.9800
C36 H36A 0.9800
C36 H36B 0.9800
C36 H36C 0.9800
C37 H37A 0.9800
C37 H37B 0.9800
C37 H37C 0.9800
C38 H38A 0.9800
C38 H38B 0.9800
C38 H38C 0.9800
C39 H39A 0.9800
C39 H39B 0.9800
C39 H39C 0.9800
C40 H40A 0.9800
C40 H40B 0.9800
C40 H40C 0.9800
C41 H41A 0.9800
C41 H41B 0.9800
C41 H41C 0.9800
C42 H42A 0.9800
C42 H42B 0.9800
C42 H42C 0.9800

loop_
_geom_torsion_atom_site_label_1
_geom_torsion_atom_site_label_2
_geom_torsion_atom_site_label_3
_geom_torsion_atom_site_label_4
_geom_torsion
C5 N1 C1 C2 76.7(3)
C3 N1 C1 C2 -158.8(2)
Na1 N1 C1 C2 -41.3(2)
C7 N2 C2 C1 71.7(3)
C8 N2 C2 C1 -167.2(2)
Na1 N2 C2 C1 -37.2(2)
N1 C1 C2 N2 55.3(3)
C5 N1 C3 C4 -154.3(2)
C1 N1 C3 C4 81.3(2)
Na1 N1 C3 C4 -36.8(2)
C10 N3 C4 C3 -169.9(2)
C9 N3 C4 C3 69.9(3)
Na1 N3 C4 C3 -48.0(2)
N1 C3 C4 N3 61.6(3)
C3 N1 C5 C6 78.9(3)
C1 N1 C5 C6 -157.3(2)
Na1 N1 C5 C6 -38.6(2)
C17 Si02 N5 Si09 -74.95(18)
C18 Si02 N5 Si09 164.75(15)
C16 Si02 N5 Si09 45.66(19)
Na3 Si02 N5 Si09 -128.8(2)
Na2 Si02 N5 Si09 133.6(2)
C17 Si02 N5 Na3 53.81(15)
C18 Si02 N5 Na3 -66.48(14)
C16 Si02 N5 Na3 174.42(12)
Na2 Si02 N5 Na3 -97.69(12)
C17 Si02 N5 Na2 151.50(12)
C18 Si02 N5 Na2 31.20(15)
C16 Si02 N5 Na2 -87.89(14)
Na3 Si02 N5 Na2 97.69(12)
C12 N4 C6 C5 70.1(3)
C11 N4 C6 C5 -168.2(3)
Na1 N4 C6 C5 -41.1(3)
N1 C5 C6 N4 57.1(3)
C8 N2 C7 Na1 123.9(2)
C2 N2 C7 Na1 -115.47(19)
C27 Si07 N7 Si08 54.45(19)
C26 Si07 N7 Si08 -67.81(19)
C25 Si07 N7 Si08 173.12(15)
Na4 Si07 N7 Si08 -127.19(19)
Na5 Si07 N7 Si08 136.9(2)
C27 Si07 N7 Na4 -178.36(12)
C26 Si07 N7 Na4 59.38(15)
C25 Si07 N7 Na4 -59.70(14)
Na5 Si07 N7 Na4 -95.95(12)
C27 Si07 N7 Na5 -82.41(14)
C26 Si07 N7 Na5 155.33(13)
C25 Si07 N7 Na5 36.26(15)
Na4 Si07 N7 Na5 95.95(12)
Si07 N7 Si08 C29 52.5(2)
Na4 N7 Si08 C29 -75.15(16)
Na5 N7 Si08 C29 -170.43(14)
Si07 N7 Si08 C28 171.66(16)
Na4 N7 Si08 C28 43.97(15)
Na5 N7 Si08 C28 -51.31(15)
Si07 N7 Si08 C30 -71.2(2)
Na4 N7 Si08 C30 161.14(18)
Na5 N7 Si08 C30 65.9(2)
Si07 N7 Si08 Na4 127.70(19)
Na5 N7 Si08 Na4 -95.28(12)
Si07 N7 Si08 Na5 -137.0(2)
Na4 N7 Si08 Na5 95.28(12)
C36 Si03 N8 Si05 -78.68(19)
C34 Si03 N8 Si05 164.18(16)
C35 Si03 N8 Si05 45.4(2)
Na6 Si03 N8 Si05 -132.3(2)
Na5 Si03 N8 Si05 130.8(2)
C36 Si03 N8 Na5 150.51(14)
C34 Si03 N8 Na5 33.37(16)
C35 Si03 N8 Na5 -85.46(16)
Na6 Si03 N8 Na5 96.87(13)
C36 Si03 N8 Na6 53.64(17)
C34 Si03 N8 Na6 -63.50(16)
C35 Si03 N8 Na6 177.67(14)
Na5 Si03 N8 Na6 -96.87(13)
C33 Si05 N8 Si03 39.6(2)
C31 Si05 N8 Si03 158.91(16)
C32 Si05 N8 Si03 -82.38(19)
Na5 Si05 N8 Si03 -132.3(2)
Na6 Si05 N8 Si03 132.9(2)
C33 Si05 N8 Na5 171.90(14)
C31 Si05 N8 Na5 -68.82(15)
C32 Si05 N8 Na5 49.89(16)
Na6 Si05 N8 Na5 -94.84(12)
C33 Si05 N8 Na6 -93.26(16)
C31 Si05 N8 Na6 26.03(16)
C32 Si05 N8 Na6 144.73(13)
Na5 Si05 N8 Na6 94.84(12)
Si02 N5 Si09 C15 42.3(2)
Na3 N5 Si09 C15 -88.03(15)
Na2 N5 Si09 C15 178.41(13)
Si02 N5 Si09 C13 -80.08(18)
Na3 N5 Si09 C13 149.56(13)
Na2 N5 Si09 C13 56.00(15)
Si02 N5 Si09 C14 161.99(16)
Na3 N5 Si09 C14 31.63(15)
Na2 N5 Si09 C14 -61.92(15)
Si02 N5 Si09 Na3 130.36(19)
Na2 N5 Si09 Na3 -93.55(10)
Si02 N5 Si09 Na2 -136.09(19)
Na3 N5 Si09 Na2 93.55(10)
C38 Si06 N9 Si04 45.8(2)
C37 Si06 N9 Si04 165.15(15)
C39 Si06 N9 Si04 -76.4(2)
Na6 Si06 N9 Si04 -132.3(2)
Na2 Si06 N9 Si04 130.8(2)
C38 Si06 N9 Na2 -85.02(16)
C37 Si06 N9 Na2 34.30(15)
C39 Si06 N9 Na2 152.74(13)
Na6 Si06 N9 Na2 96.87(12)
C38 Si06 N9 Na6 178.11(14)
C37 Si06 N9 Na6 -62.57(14)
C39 Si06 N9 Na6 55.87(16)
Na2 Si06 N9 Na6 -96.87(12)
C40 Si04 N9 Si06 164.81(16)
C42 Si04 N9 Si06 44.5(2)
C41 Si04 N9 Si06 -77.24(18)
Na2 Si04 N9 Si06 -132.6(2)
Na6 Si04 N9 Si06 132.7(2)
C40 Si04 N9 Na2 -62.57(15)
C42 Si04 N9 Na2 177.09(13)
C41 Si04 N9 Na2 55.38(14)
Na6 Si04 N9 Na2 -94.67(11)
C40 Si04 N9 Na6 32.10(15)
C42 Si04 N9 Na6 -88.25(15)
C41 Si04 N9 Na6 150.05(12)
Na2 Si04 N9 Na6 94.67(11)
Si0B N6 Si0A C22 41.9(2)
Na4 N6 Si0A C22 173.13(14)
Na3 N6 Si0A C22 -91.88(16)
Si0B N6 Si0A C24 160.96(18)
Na4 N6 Si0A C24 -67.81(17)
Na3 N6 Si0A C24 27.17(17)
Si0B N6 Si0A C23 -80.5(2)
Na4 N6 Si0A C23 50.76(18)
Na3 N6 Si0A C23 145.75(15)
Si0B N6 Si0A Na3 133.8(2)
Na4 N6 Si0A Na3 -94.99(13)
Si0B N6 Si0A Na4 -131.2(2)
Na3 N6 Si0A Na4 94.99(13)
Si0A N6 Si0B C19 -74.4(2)
Na4 N6 Si0B C19 151.14(17)
Na3 N6 Si0B C19 57.13(19)
Si0A N6 Si0B C20 48.2(2)
Na4 N6 Si0B C20 -86.29(16)
Na3 N6 Si0B C20 179.70(15)
Si0A N6 Si0B C21 166.87(16)
Na4 N6 Si0B C21 32.39(16)
Na3 N6 Si0B C21 -61.61(16)
Si0A N6 Si0B Na4 134.5(2)
Na3 N6 Si0B Na4 -94.01(12)
Si0A N6 Si0B Na3 -131.5(2)
Na4 N6 Si0B Na3 94.01(12)
C11 N4 C12 Na1 123.1(2)
C6 N4 C12 Na1 -114.7(2)
